data_7111243
loop_
_publ_author_name
'Lightfoot, Andrew P.'
'Pritchard, Robin G.'
'Wan, Hayley'
'Warren, John E.'
'Whiting, Andrew'

_publ_section_title
;
 A novel scandium ortho-methoxynitrosobenzene-dimer complex: mechanistic
 implications for the nitroso-Diels???Alder reaction
;
_journal_issue 18
_journal_name_full 'Chemical Communications'
_journal_page_first 2072
_journal_paper_doi 10.1039/b206366b
_journal_year 2002
_chemical_compound_source 'synthesis as described'
_chemical_formula_moiety 'C21 H28 F9 N2 O16 S3 Sc1'
_chemical_formula_sum 'C21 H28 F9 N2 O16 S3 Sc'
_chemical_formula_weight 876.59
_chemical_name_systematic
;
?
;
_space_group_IT_number 2
_symmetry_cell_setting triclinic
_symmetry_Int_Tables_number 2
_symmetry_space_group_name_Hall '-P 1'
_symmetry_space_group_name_H-M 'P -1'
_atom_sites_solution_hydrogens geom
_atom_sites_solution_primary direct
_atom_sites_solution_secondary difmap
_cell_angle_alpha 89.3120(10)
_cell_angle_beta 80.7060(10)
_cell_angle_gamma 83.18
_cell_formula_units_Z 2
_cell_length_a 11.04780
_cell_length_b 11.35400
_cell_length_c 14.70440
_cell_measurement_reflns_used 23643
_cell_measurement_temperature 150(2)
_cell_measurement_theta_max 27.485
_cell_measurement_theta_min 0.998
_cell_measurement_wavelength 0.71073
_cell_volume 1807.330(5)
_computing_cell_refinement 'HKL Scalepack (Otwinowski & Minor 1997)'
_computing_data_collection 'Collect (Nonius BV, 1997-2000)'
_computing_data_reduction 'HKL Denzo and Scalepack (Otwinowski & Minor 1997)'
_computing_molecular_graphics 'Ortep-3 for Windows (Farrugia, 1997)'
_computing_publication_material 'WinGX publication routines (Farrugia, 1999)'
_computing_structure_refinement 'SHELXL-97 (Sheldrick, 1997)'
_computing_structure_solution 'SHELXS-97 (Sheldrick, 1990)'
_diffrn_ambient_temperature 150(2)
_diffrn_detector 'CCD plate'
_diffrn_measured_fraction_theta_full 0.908
_diffrn_measured_fraction_theta_max 0.908
_diffrn_measurement_device '95mm CCD camera on \k-goniostat'
_diffrn_measurement_device_type KappaCCD
_diffrn_measurement_method CCD
_diffrn_orient_matrix_type 'by Nonius Collect from scalepack cell'
_diffrn_orient_matrix_UB_11 0.773886E-1
_diffrn_orient_matrix_UB_12 -0.176726E-1
_diffrn_orient_matrix_UB_13 0.272625E-1
_diffrn_orient_matrix_UB_21 0.49249E-1
_diffrn_orient_matrix_UB_22 -0.108951E-1
_diffrn_orient_matrix_UB_23 -0.632633E-1
_diffrn_orient_matrix_UB_31 0.108402E-1
_diffrn_orient_matrix_UB_32 0.862402E-1
_diffrn_orient_matrix_UB_33 -0.18877E-2
_diffrn_radiation_monochromator graphite
_diffrn_radiation_probe x-ray
_diffrn_radiation_type MoK\a
_diffrn_radiation_wavelength 0.71073
_diffrn_reflns_av_R_equivalents 0.0291
_diffrn_reflns_av_unetI/netI 0.0248
_diffrn_reflns_limit_h_max 14
_diffrn_reflns_limit_h_min -14
_diffrn_reflns_limit_k_max 14
_diffrn_reflns_limit_k_min -14
_diffrn_reflns_limit_l_max 19
_diffrn_reflns_limit_l_min -19
_diffrn_reflns_number 30643
_diffrn_reflns_reduction_process
;
Scaled and merged with SORTAV
R.H. Blessing, (1987) Cryst. Rev. 1, 3-58
R.H. Blessing, (1989) J. Appl. Cryst. 22, 396-397
;
_diffrn_reflns_theta_full 27.47
_diffrn_reflns_theta_max 27.47
_diffrn_reflns_theta_min 4.6
_diffrn_source 'Enraf Nonius FR590'
_exptl_absorpt_coefficient_mu 0.491
_exptl_absorpt_correction_T_max 0.9082
_exptl_absorpt_correction_T_min 0.8667
_exptl_absorpt_correction_type multi-scan
_exptl_absorpt_process_details
;
?
;
_exptl_crystal_colour yellow
_exptl_crystal_density_diffrn 1.611
_exptl_crystal_density_method 'not measured'
_exptl_crystal_description prism
_exptl_crystal_F_000 892
_exptl_crystal_size_max 0.3
_exptl_crystal_size_mid 0.25
_exptl_crystal_size_min 0.2
_refine_diff_density_max 0.4
_refine_diff_density_min -0.278
_refine_diff_density_rms 0.037
_refine_ls_extinction_method none
_refine_ls_goodness_of_fit_ref 1.052
_refine_ls_hydrogen_treatment mixed
_refine_ls_matrix_type full
_refine_ls_number_parameters 581
_refine_ls_number_reflns 7524
_refine_ls_number_restraints 0
_refine_ls_restrained_S_all 1.052
_refine_ls_R_factor_all 0.0304
_refine_ls_R_factor_gt 0.0294
_refine_ls_shift/su_max 0.001
_refine_ls_shift/su_mean 0
_refine_ls_structure_factor_coef Fsqd
_refine_ls_weighting_details 'calc w=1/[\s^2^(Fo^2^)+(0.0265P)^2^+0.7760P] where P=(Fo^2^+2Fc^2^)/3'
_refine_ls_weighting_scheme calc
_refine_ls_wR_factor_gt 0.0714
_refine_ls_wR_factor_ref 0.0721
_reflns_number_gt 7324
_reflns_number_total 7524
_reflns_threshold_expression >2sigma(I)
_cod_data_source_file b206366bsup1.cif
_cod_data_source_block 2
_cod_original_cell_volume 1807.35(3)
_cod_original_sg_symbol_H-M P-1
_cod_database_code 7111243

loop_
_symmetry_equiv_pos_as_xyz
'x, y, z'
'-x, -y, -z'

loop_
_atom_site_label
_atom_site_type_symbol
_atom_site_fract_x
_atom_site_fract_y
_atom_site_fract_z
_atom_site_U_iso_or_equiv
_atom_site_adp_type
_atom_site_occupancy
_atom_site_calc_flag
F31 F -0.02570(6) 0.67536(7) 0.29338(7) 0.0512(2) Uani 1 d
F32 F 0.07129(6) 0.50099(6) 0.26260(6) 0.04194(17) Uani 1 d
F33 F 0.06165(7) 0.57884(8) 0.39659(6) 0.0501(2) Uani 1 d
F41 F 0.74462(7) 0.69378(7) 0.19118(6) 0.04551(18) Uani 1 d
F42 F 0.86052(8) 0.62085(11) 0.06916(7) 0.0715(3) Uani 1 d
F43 F 0.83866(7) 0.51781(8) 0.19270(7) 0.0553(2) Uani 1 d
F51 F 0.16250(8) 0.27052(8) 0.48977(5) 0.0494(2) Uani 1 d
F52 F 0.04665(6) 0.27364(8) 0.38462(6) 0.0483(2) Uani 1 d
F53 F 0.10230(8) 0.11000(7) 0.44852(6) 0.0515(2) Uani 1 d
Sc1 Sc 0.430737(14) 0.417759(13) 0.251143(10) 0.01342(3) Uani 1 d
O1 O 0.85954(7) 0.23675(7) 0.16045(6) 0.03548(19) Uani 1 d
O2 O 0.51359(7) -0.00805(6) 0.18638(5) 0.02629(15) Uani 1 d
O10 O 0.49992(6) 0.28059(5) 0.14395(4) 0.01780(13) Uani 1 d
O11 O 0.57825(6) 0.28800(6) 0.29044(4) 0.01862(13) Uani 1 d
O20 O 0.46522(6) 0.46154(6) 0.38509(4) 0.02031(13) Uani 1 d
O21 O 0.34706(7) 0.45652(6) 0.13066(5) 0.02409(15) Uani 1 d
O31 O 0.30771(6) 0.57596(6) 0.29355(4) 0.01997(13) Uani 1 d
O32 O 0.20196(7) 0.77527(6) 0.31774(6) 0.02960(17) Uani 1 d
O33 O 0.22032(8) 0.67604(7) 0.16833(5) 0.03362(18) Uani 1 d
O41 O 0.57356(6) 0.51884(6) 0.19340(5) 0.02295(14) Uani 1 d
O42 O 0.59847(8) 0.62590(6) 0.04978(5) 0.02806(16) Uani 1 d
O43 O 0.70438(7) 0.42636(6) 0.05749(5) 0.02794(16) Uani 1 d
O51 O 0.29921(6) 0.30994(6) 0.30796(5) 0.02574(15) Uani 1 d
O52 O 0.36825(8) 0.12295(7) 0.37464(6) 0.03698(19) Uani 1 d
O53 O 0.23474(8) 0.12873(8) 0.25696(6) 0.03729(19) Uani 1 d
S30 S 0.21409(2) 0.667379(19) 0.266484(15) 0.01950(5) Uani 1 d
S40 S 0.65211(2) 0.534265(18) 0.104533(14) 0.01690(4) Uani 1 d
S50 S 0.27560(2) 0.18657(2) 0.329856(16) 0.02080(5) Uani 1 d
N1 N 0.58833(7) 0.20180(6) 0.15620(5) 0.01524(14) Uani 1 d
N2 N 0.62989(7) 0.20581(6) 0.23315(5) 0.01579(14) Uani 1 d
C2 C 0.63507(8) 0.10897(8) 0.08868(6) 0.01842(17) Uani 1 d
C3 C 0.71168(10) 0.13504(9) 0.00879(7) 0.0261(2) Uani 1 d
C4 C 0.74865(12) 0.04463(10) -0.05647(7) 0.0338(3) Uani 1 d
C5 C 0.70747(11) -0.06526(10) -0.04018(7) 0.0331(2) Uani 1 d
C6 C 0.62925(10) -0.08944(9) 0.03998(7) 0.0274(2) Uani 1 d
C7 C 0.59090(9) -0.00059(8) 0.10632(6) 0.02036(18) Uani 1 d
C8 C 0.46278(11) -0.11740(10) 0.20758(9) 0.0338(2) Uani 1 d
C9 C 0.73081(8) 0.12239(8) 0.25461(6) 0.01848(17) Uani 1 d
C10 C 0.70430(10) 0.03283(9) 0.31633(7) 0.0272(2) Uani 1 d
C11 C 0.80298(12) -0.04166(10) 0.34076(9) 0.0390(3) Uani 1 d
C12 C 0.92264(11) -0.02300(10) 0.30472(10) 0.0389(3) Uani 1 d
C13 C 0.94788(10) 0.06830(10) 0.24390(9) 0.0325(2) Uani 1 d
C14 C 0.85059(9) 0.14364(9) 0.21765(7) 0.0245(2) Uani 1 d
C15 C 0.98027(13) 0.25649(15) 0.11509(13) 0.0567(4) Uani 1 d
C30 C 0.07187(9) 0.60179(10) 0.30693(8) 0.0307(2) Uani 1 d
C40 C 0.78154(10) 0.59562(11) 0.14208(8) 0.0316(2) Uani 1 d
C50 C 0.13868(10) 0.21261(10) 0.41836(7) 0.0305(2) Uani 1 d
H3 H 0.7394(14) 0.2100(13) 0.0011(10) 0.034(3) Uiso 1 d
H4 H 0.7969(14) 0.0603(13) -0.1124(11) 0.040(4) Uiso 1 d
H5 H 0.7297(16) -0.1260(15) -0.0849(12) 0.050(4) Uiso 1 d
H6 H 0.6009(14) -0.1630(14) 0.0506(10) 0.037(4) Uiso 1 d
H8B H 0.4203(16) -0.1389(15) 0.1603(12) 0.047(4) Uiso 1 d
H8A H 0.4030(16) -0.0973(15) 0.2621(12) 0.047(4) Uiso 1 d
H8C H 0.5252(13) -0.1769(13) 0.2174(10) 0.033(3) Uiso 1 d
H10 H 0.6164(14) 0.0257(13) 0.3396(10) 0.037(4) Uiso 1 d
H11 H 0.7928(16) -0.1072(16) 0.3805(12) 0.051(4) Uiso 1 d
H12 H 0.9894(15) -0.0756(14) 0.3240(11) 0.043(4) Uiso 1 d
H13 H 1.0318(15) 0.0816(14) 0.2219(11) 0.041(4) Uiso 1 d
H15A H 1.0151(18) 0.1841(17) 0.0824(13) 0.059(5) Uiso 1 d
H15B H 0.962(2) 0.3152(19) 0.0728(15) 0.073(6) Uiso 1 d
H15C H 1.032(2) 0.2741(18) 0.1615(14) 0.069(6) Uiso 1 d
H20A H 0.4335(14) 0.5198(14) 0.4170(11) 0.039(4) Uiso 1 d
H20B H 0.5145(14) 0.4195(13) 0.4152(10) 0.034(3) Uiso 1 d
H21B H 0.3728(15) 0.4211(14) 0.0806(11) 0.041(4) Uiso 1 d
H21A H 0.3091(15) 0.5232(15) 0.1237(11) 0.045(4) Uiso 1 d
O62 O 0.38265(6) 0.65294(6) 0.50226(4) 0.02035(13) Uani 1 d
C60 C 0.55247(12) 0.74556(13) 0.42215(10) 0.0435(3) Uani 1 d
C61 C 0.42080(11) 0.76539(9) 0.46958(8) 0.0307(2) Uani 1 d
C63 C 0.25340(9) 0.66510(10) 0.54321(7) 0.0271(2) Uani 1 d
C64 C 0.22086(12) 0.54623(14) 0.57635(12) 0.0488(4) Uani 1 d
H60A H 0.6065(17) 0.7085(15) 0.4607(12) 0.052(5) Uiso 1 d
H60B H 0.5801(19) 0.8185(19) 0.3971(14) 0.068(6) Uiso 1 d
H60C H 0.564(2) 0.6921(19) 0.3709(15) 0.073(6) Uiso 1 d
H61A H 0.3688(14) 0.7996(13) 0.4288(10) 0.037(4) Uiso 1 d
H61B H 0.4077(16) 0.8214(16) 0.5186(12) 0.051(4) Uiso 1 d
H63A H 0.2057(13) 0.6970(13) 0.5001(10) 0.033(3) Uiso 1 d
H63B H 0.2400(13) 0.7239(13) 0.5904(10) 0.033(3) Uiso 1 d
H64A H 0.2661(19) 0.5129(18) 0.6174(14) 0.064(5) Uiso 1 d
H64B H 0.237(2) 0.490(2) 0.5298(16) 0.077(6) Uiso 1 d
H64C H 0.1382(19) 0.5521(17) 0.6009(13) 0.064(5) Uiso 1 d

loop_
_atom_site_aniso_label
_atom_site_aniso_U_11
_atom_site_aniso_U_22
_atom_site_aniso_U_33
_atom_site_aniso_U_23
_atom_site_aniso_U_13
_atom_site_aniso_U_12
F31 0.0208(3) 0.0445(4) 0.0892(6) -0.0147(4) -0.0199(3) 0.0092(3)
F32 0.0321(3) 0.0297(3) 0.0677(5) -0.0104(3) -0.0167(3) -0.0060(3)
F33 0.0369(4) 0.0724(5) 0.0405(4) 0.0025(4) 0.0052(3) -0.0204(4)
F41 0.0462(4) 0.0396(4) 0.0561(4) -0.0150(3) -0.0161(3) -0.0148(3)
F42 0.0507(4) 0.1098(7) 0.0563(5) -0.0078(5) 0.0167(4) -0.0522(5)
F43 0.0410(4) 0.0591(5) 0.0733(5) -0.0043(4) -0.0370(4) 0.0025(4)
F51 0.0521(4) 0.0657(5) 0.0283(3) -0.0157(3) 0.0071(3) -0.0153(4)
F52 0.0217(3) 0.0627(5) 0.0549(4) 0.0056(4) 0.0040(3) 0.0032(3)
F53 0.0528(4) 0.0543(4) 0.0470(4) 0.0142(3) 0.0078(3) -0.0279(4)
Sc1 0.01308(7) 0.01466(7) 0.01213(7) -0.00053(5) -0.00243(5) 0.00060(5)
O1 0.0208(3) 0.0342(4) 0.0480(5) 0.0117(3) 0.0020(3) -0.0004(3)
O2 0.0291(3) 0.0223(3) 0.0271(3) -0.0017(3) 0.0004(3) -0.0083(3)
O10 0.0181(3) 0.0167(3) 0.0182(3) -0.0019(2) -0.0058(2) 0.0037(2)
O11 0.0198(3) 0.0185(3) 0.0165(3) -0.0052(2) -0.0046(2) 0.0048(2)
O20 0.0229(3) 0.0222(3) 0.0149(3) -0.0046(2) -0.0069(2) 0.0064(2)
O21 0.0303(3) 0.0245(3) 0.0165(3) -0.0030(2) -0.0095(3) 0.0092(3)
O31 0.0177(3) 0.0209(3) 0.0203(3) -0.0021(2) -0.0048(2) 0.0048(2)
O32 0.0290(3) 0.0192(3) 0.0403(4) -0.0071(3) -0.0083(3) 0.0030(3)
O33 0.0440(4) 0.0296(4) 0.0244(3) 0.0039(3) -0.0084(3) 0.0112(3)
O41 0.0239(3) 0.0270(3) 0.0181(3) -0.0001(2) 0.0004(2) -0.0086(3)
O42 0.0455(4) 0.0192(3) 0.0200(3) 0.0016(2) -0.0105(3) 0.0008(3)
O43 0.0343(4) 0.0204(3) 0.0266(3) -0.0033(3) -0.0008(3) 0.0020(3)
O51 0.0194(3) 0.0258(3) 0.0311(4) 0.0041(3) 0.0004(3) -0.0056(3)
O52 0.0308(4) 0.0340(4) 0.0468(5) 0.0073(3) -0.0119(3) 0.0006(3)
O53 0.0325(4) 0.0486(5) 0.0320(4) -0.0153(3) -0.0022(3) -0.0125(3)
S30 0.01858(9) 0.01667(9) 0.02259(10) -0.00115(8) -0.00517(8) 0.00323(8)
S40 0.02021(9) 0.01586(9) 0.01460(9) 0.00078(7) -0.00225(7) -0.00276(7)
S50 0.01791(9) 0.02340(10) 0.02122(10) -0.00116(8) -0.00190(8) -0.00456(8)
N1 0.0157(3) 0.0139(3) 0.0156(3) -0.0007(2) -0.0027(3) 0.0002(3)
N2 0.0161(3) 0.0147(3) 0.0163(3) -0.0019(3) -0.0035(3) 0.0010(3)
C2 0.0203(4) 0.0167(4) 0.0174(4) -0.0046(3) -0.0042(3) 0.0035(3)
C3 0.0305(5) 0.0237(4) 0.0214(4) -0.0007(4) 0.0003(4) 0.0018(4)
C4 0.0418(6) 0.0333(5) 0.0205(5) -0.0038(4) 0.0041(4) 0.0079(5)
C5 0.0451(6) 0.0266(5) 0.0242(5) -0.0109(4) -0.0073(4) 0.0128(4)
C6 0.0379(5) 0.0167(4) 0.0289(5) -0.0044(4) -0.0127(4) 0.0025(4)
C7 0.0229(4) 0.0181(4) 0.0207(4) -0.0017(3) -0.0075(3) 0.0008(3)
C8 0.0394(6) 0.0244(5) 0.0400(6) 0.0063(4) -0.0079(5) -0.0117(4)
C9 0.0184(4) 0.0159(4) 0.0217(4) -0.0029(3) -0.0085(3) 0.0033(3)
C10 0.0285(5) 0.0223(4) 0.0330(5) 0.0052(4) -0.0124(4) -0.0028(4)
C11 0.0427(6) 0.0255(5) 0.0535(7) 0.0136(5) -0.0243(5) -0.0018(4)
C12 0.0346(5) 0.0269(5) 0.0589(7) -0.0003(5) -0.0273(5) 0.0083(4)
C13 0.0203(4) 0.0289(5) 0.0486(6) -0.0067(4) -0.0119(4) 0.0047(4)
C14 0.0198(4) 0.0216(4) 0.0313(5) -0.0032(4) -0.0050(4) 0.0019(3)
C15 0.0279(6) 0.0562(8) 0.0774(10) 0.0171(8) 0.0145(7) -0.0032(6)
C30 0.0187(4) 0.0305(5) 0.0434(6) -0.0065(4) -0.0085(4) 0.0005(4)
C40 0.0237(4) 0.0402(6) 0.0319(5) -0.0025(4) -0.0026(4) -0.0106(4)
C50 0.0274(5) 0.0376(5) 0.0258(5) 0.0009(4) 0.0025(4) -0.0105(4)
O62 0.0201(3) 0.0222(3) 0.0186(3) -0.0013(2) -0.0037(2) -0.0009(2)
C60 0.0369(6) 0.0460(6) 0.0513(7) 0.0186(6) -0.0096(5) -0.0181(5)
C61 0.0395(5) 0.0227(4) 0.0318(5) 0.0033(4) -0.0099(4) -0.0065(4)
C63 0.0189(4) 0.0360(5) 0.0247(4) -0.0050(4) -0.0038(4) 0.0042(4)
C64 0.0229(5) 0.0534(8) 0.0660(9) 0.0189(7) 0.0039(6) -0.0039(5)

loop_
_atom_type_symbol
_atom_type_description
_atom_type_scat_dispersion_real
_atom_type_scat_dispersion_imag
_atom_type_scat_source
C C 0.0033 0.0016 'International Tables Vol C Tables 4.2.6.8 and 6.1.1.4'
H H 0 0 'International Tables Vol C Tables 4.2.6.8 and 6.1.1.4'
N N 0.0061 0.0033 'International Tables Vol C Tables 4.2.6.8 and 6.1.1.4'
S S 0.1246 0.1234 'International Tables Vol C Tables 4.2.6.8 and 6.1.1.4'
O O 0.0106 0.006 'International Tables Vol C Tables 4.2.6.8 and 6.1.1.4'
Sc Sc 0.2519 0.3716 'International Tables Vol C Tables 4.2.6.8 and 6.1.1.4'
F F 0.0171 0.0103 'International Tables Vol C Tables 4.2.6.8 and 6.1.1.4'

loop_
_exptl_crystal_face_index_h
_exptl_crystal_face_index_k
_exptl_crystal_face_index_l
_exptl_crystal_face_perp_dist
0 1 0 0.22
0 -1 0 0.26
0 0 1 0.28
0 0 -1 0.27
0 1 6 0.3
0 -1 -6 0.24
19 -6 1 0.24
-19 6 -1 0.3
13 10 1 0.22
-13 -10 -1 0.24
-4 1 -6 0.3
4 -1 6 0.3
-3 -2 5 0.28
3 2 -5 0.26
-7 3 8 0.23

loop_
_geom_angle_atom_site_label_1
_geom_angle_atom_site_label_2
_geom_angle_atom_site_label_3
_geom_angle
O51 Sc1 O41 176.46(3)
O51 Sc1 O20 91.19(3)
O41 Sc1 O20 88.54(3)
O51 Sc1 O21 93.81(3)
O41 Sc1 O21 88.07(3)
O20 Sc1 O21 152.18(3)
O51 Sc1 O31 91.74(3)
O41 Sc1 O31 91.58(3)
O20 Sc1 O31 74.18(3)
O21 Sc1 O31 78.32(3)
O51 Sc1 O11 90.04(3)
O41 Sc1 O11 86.54(3)
O20 Sc1 O11 70.49(2)
O21 Sc1 O11 136.77(3)
O31 Sc1 O11 144.65(2)
O51 Sc1 O10 88.54(3)
O41 Sc1 O10 89.30(3)
O20 Sc1 O10 137.97(2)
O21 Sc1 O10 69.59(2)
O31 Sc1 O10 147.85(2)
O11 Sc1 O10 67.48(2)
C14 O1 C15 117.72(10)
C7 O2 C8 118.32(8)
N1 O10 Sc1 119.30(5)
N2 O11 Sc1 119.13(5)
S30 O31 Sc1 145.51(4)
S40 O41 Sc1 139.22(4)
S50 O51 Sc1 144.98(4)
O32 S30 O33 117.57(5)
O32 S30 O31 113.21(4)
O33 S30 O31 112.77(4)
O32 S30 C30 104.93(5)
O33 S30 C30 104.96(5)
O31 S30 C30 101.25(5)
O43 S40 O42 116.26(4)
O43 S40 O41 114.70(4)
O42 S40 O41 112.52(4)
O43 S40 C40 105.40(5)
O42 S40 C40 104.96(5)
O41 S40 C40 100.94(5)
O53 S50 O52 118.07(5)
O53 S50 O51 113.09(5)
O52 S50 O51 112.92(5)
O53 S50 C50 104.50(5)
O52 S50 C50 105.45(5)
O51 S50 C50 100.41(5)
O10 N1 N2 116.95(7)
O10 N1 C2 121.23(7)
N2 N1 C2 121.75(7)
O11 N2 N1 117.06(7)
O11 N2 C9 120.79(7)
N1 N2 C9 122.16(7)
C3 C2 C7 124.06(8)
C3 C2 N1 119.35(8)
C7 C2 N1 116.40(8)
C2 C3 C4 117.27(10)
C5 C4 C3 119.81(10)
C4 C5 C6 122.14(9)
C5 C6 C7 119.20(9)
O2 C7 C6 126.89(9)
O2 C7 C2 115.60(8)
C6 C7 C2 117.50(9)
C10 C9 C14 123.60(9)
C10 C9 N2 118.57(8)
C14 C9 N2 117.59(8)
C9 C10 C11 117.74(10)
C12 C11 C10 119.84(11)
C11 C12 C13 121.77(10)
C12 C13 C14 119.55(10)
O1 C14 C13 126.81(9)
O1 C14 C9 115.71(8)
C13 C14 C9 117.48(9)
F31 C30 F32 108.75(9)
F31 C30 F33 108.16(9)
F32 C30 F33 108.20(10)
F31 C30 S30 110.50(8)
F32 C30 S30 110.57(7)
F33 C30 S30 110.58(8)
F43 C40 F42 108.82(10)
F43 C40 F41 108.46(10)
F42 C40 F41 108.34(10)
F43 C40 S40 110.14(8)
F42 C40 S40 109.35(8)
F41 C40 S40 111.67(8)
F52 C50 F51 109.33(10)
F52 C50 F53 107.99(9)
F51 C50 F53 107.74(9)
F52 C50 S50 110.71(7)
F51 C50 S50 111.01(8)
F53 C50 S50 109.96(8)
C61 O62 C63 111.43(8)
O62 C61 C60 108.85(9)
O62 C63 C64 108.51(9)

loop_
_geom_bond_atom_site_label_1
_geom_bond_atom_site_label_2
_geom_bond_distance
F31 C30 1.3233(13)
F32 C30 1.3251(13)
F33 C30 1.3302(15)
F41 C40 1.3214(14)
F42 C40 1.3202(14)
F43 C40 1.3177(15)
F51 C50 1.3234(14)
F52 C50 1.3219(14)
F53 C50 1.3254(14)
Sc1 O51 2.0769(7)
Sc1 O41 2.1217(7)
Sc1 O20 2.1407(7)
Sc1 O21 2.1449(7)
Sc1 O31 2.1532(6)
Sc1 O11 2.2078(6)
Sc1 O10 2.2093(6)
O1 C14 1.3459(13)
O1 C15 1.4333(15)
O2 C7 1.3464(11)
O2 C8 1.4330(13)
O10 N1 1.2777(9)
O11 N2 1.2819(9)
O31 S30 1.4744(6)
O32 S30 1.4273(7)
O33 S30 1.4365(8)
O41 S40 1.4682(7)
O42 S40 1.4386(7)
O43 S40 1.4271(7)
O51 S50 1.4774(7)
O52 S50 1.4262(9)
O53 S50 1.4239(8)
S30 C30 1.8282(11)
S40 C40 1.8263(11)
S50 C50 1.8265(11)
N1 N2 1.2912(10)
N1 C2 1.4469(11)
N2 C9 1.4476(11)
C2 C3 1.3835(13)
C2 C7 1.3957(13)
C3 C4 1.3925(14)
C4 C5 1.3833(17)
C5 C6 1.3895(16)
C6 C7 1.3919(13)
C9 C10 1.3806(14)
C9 C14 1.3947(13)
C10 C11 1.3904(15)
C11 C12 1.3823(18)
C12 C13 1.3849(18)
C13 C14 1.3942(14)
O62 C61 1.4443(12)
O62 C63 1.4485(12)
C60 C61 1.5004(17)
C63 C64 1.4937(18)

loop_
_geom_hbond_atom_site_label_D
_geom_hbond_atom_site_label_H
_geom_hbond_atom_site_label_A
_geom_hbond_distance_DH
_geom_hbond_distance_HA
_geom_hbond_distance_DA
_geom_hbond_angle_DHA
_geom_hbond_site_symmetry_A
O20 H20A O62 0.825(16) 1.947(16) 2.7632(9) 170.5(16) .
O20 H20B O62 0.855(15) 1.908(16) 2.7544(9) 170.1(14) 2_666
O21 H21B O42 0.835(16) 1.961(17) 2.7727(10) 163.6(15) 2_665
O21 H21B S40 0.835(16) 2.813(16) 3.4572(7) 135.3(13) 2_665
O21 H21A O33 0.835(17) 1.954(17) 2.7265(10) 153.5(16) .
O21 H21A S30 0.835(17) 2.674(16) 3.1954(7) 122.0(13) .

loop_
_geom_torsion_atom_site_label_1
_geom_torsion_atom_site_label_2
_geom_torsion_atom_site_label_3
_geom_torsion_atom_site_label_4
_geom_torsion
O51 Sc1 O10 N1 -92.89(6)
O41 Sc1 O10 N1 84.30(6)
O20 Sc1 O10 N1 -2.74(8)
O21 Sc1 O10 N1 172.50(6)
O31 Sc1 O10 N1 176.16(5)
O11 Sc1 O10 N1 -2.24(5)
O51 Sc1 O11 N2 90.83(6)
O41 Sc1 O11 N2 -88.25(6)
O20 Sc1 O11 N2 -177.92(7)
O21 Sc1 O11 N2 -4.78(8)
O31 Sc1 O11 N2 -176.10(5)
O10 Sc1 O11 N2 2.43(6)
O51 Sc1 O31 S30 -92.71(8)
O41 Sc1 O31 S30 88.51(8)
O20 Sc1 O31 S30 176.54(8)
O21 Sc1 O31 S30 0.81(7)
O11 Sc1 O31 S30 174.75(6)
O10 Sc1 O31 S30 -2.69(11)
O51 Sc1 O41 S40 77.7(5)
O20 Sc1 O41 S40 163.34(7)
O21 Sc1 O41 S40 -44.28(7)
O31 Sc1 O41 S40 -122.53(7)
O11 Sc1 O41 S40 92.81(7)
O10 Sc1 O41 S40 25.33(7)
O41 Sc1 O51 S50 -13.4(5)
O20 Sc1 O51 S50 -98.90(9)
O21 Sc1 O51 S50 108.49(9)
O31 Sc1 O51 S50 -173.11(8)
O11 Sc1 O51 S50 -28.42(9)
O10 Sc1 O51 S50 39.06(8)
Sc1 O31 S30 O32 -157.18(7)
Sc1 O31 S30 O33 -20.61(9)
Sc1 O31 S30 C30 91.04(8)
Sc1 O41 S40 O43 -45.07(8)
Sc1 O41 S40 O42 90.80(7)
Sc1 O41 S40 C40 -157.81(7)
Sc1 O51 S50 O53 -89.75(9)
Sc1 O51 S50 O52 47.62(10)
Sc1 O51 S50 C50 159.45(8)
Sc1 O10 N1 N2 1.88(9)
Sc1 O10 N1 C2 178.83(6)
Sc1 O11 N2 N1 -2.47(10)
Sc1 O11 N2 C9 177.12(6)
O10 N1 N2 O11 0.38(11)
C2 N1 N2 O11 -176.55(7)
O10 N1 N2 C9 -179.21(7)
C2 N1 N2 C9 3.86(12)
O10 N1 C2 C3 76.76(11)
N2 N1 C2 C3 -106.44(10)
O10 N1 C2 C7 -98.45(10)
N2 N1 C2 C7 78.35(11)
C7 C2 C3 C4 -1.62(16)
N1 C2 C3 C4 -176.44(9)
C2 C3 C4 C5 0.72(17)
C3 C4 C5 C6 0.08(18)
C4 C5 C6 C7 -0.07(17)
C8 O2 C7 C6 -0.54(15)
C8 O2 C7 C2 178.60(9)
C5 C6 C7 O2 178.39(10)
C5 C6 C7 C2 -0.73(15)
C3 C2 C7 O2 -177.59(9)
N1 C2 C7 O2 -2.64(12)
C3 C2 C7 C6 1.63(14)
N1 C2 C7 C6 176.59(8)
O11 N2 C9 C10 75.75(11)
N1 N2 C9 C10 -104.68(10)
O11 N2 C9 C14 -98.76(10)
N1 N2 C9 C14 80.82(11)
C14 C9 C10 C11 -1.69(16)
N2 C9 C10 C11 -175.84(10)
C9 C10 C11 C12 1.24(18)
C10 C11 C12 C13 -0.3(2)
C11 C12 C13 C14 -0.22(19)
C15 O1 C14 C13 5.54(18)
C15 O1 C14 C9 -175.18(12)
C12 C13 C14 O1 179.12(11)
C12 C13 C14 C9 -0.15(16)
C10 C9 C14 O1 -178.21(9)
N2 C9 C14 O1 -4.01(13)
C10 C9 C14 C13 1.14(15)
N2 C9 C14 C13 175.34(9)
O32 S30 C30 F31 58.40(9)
O33 S30 C30 F31 -66.14(9)
O31 S30 C30 F31 176.37(8)
O32 S30 C30 F32 178.86(8)
O33 S30 C30 F32 54.32(9)
O31 S30 C30 F32 -63.18(9)
O32 S30 C30 F33 -61.32(9)
O33 S30 C30 F33 174.14(7)
O31 S30 C30 F33 56.64(8)
O43 S40 C40 F43 -56.20(9)
O42 S40 C40 F43 -179.47(8)
O41 S40 C40 F43 63.44(8)
O43 S40 C40 F42 63.33(10)
O42 S40 C40 F42 -59.93(10)
O41 S40 C40 F42 -177.03(9)
O43 S40 C40 F41 -176.78(8)
O42 S40 C40 F41 59.96(9)
O41 S40 C40 F41 -57.14(9)
O53 S50 C50 F52 -56.07(9)
O52 S50 C50 F52 178.77(8)
O51 S50 C50 F52 61.28(9)
O53 S50 C50 F51 -177.69(8)
O52 S50 C50 F51 57.15(9)
O51 S50 C50 F51 -60.34(9)
O53 S50 C50 F53 63.18(9)
O52 S50 C50 F53 -61.98(9)
O51 S50 C50 F53 -179.47(8)
C63 O62 C61 C60 -176.05(9)
C61 O62 C63 C64 -179.33(10)
